data_2010468
loop_
_publ_author_name
'Okabe, N.'
'Ikeda, K.'
'Kohyama, Y.'
'Sasaki, Y.'

_publ_section_title
;
 Dichlorobis(creatinine)cadmium(II)
;
_journal_issue 2
_journal_name_full 'Acta Crystallographica Section C'
_journal_page_first 224
_journal_page_last 226
_journal_paper_doi 10.1107/S0108270194010048
_journal_volume 51
_journal_year 1995
_chemical_formula_moiety 'C8 H14 Cd1 Cl2 N6 O2'
_chemical_formula_sum 'C8 H14 Cd Cl2 N6 O2'
_chemical_formula_weight 409.55
_space_group_IT_number 2
_symmetry_cell_setting triclinic
_symmetry_space_group_name_Hall '-P 1'
_symmetry_space_group_name_H-M 'P -1'
_atom_type_scat_source IntTabIV
_cell_angle_alpha 101.300(10)
_cell_angle_beta 107.170(10)
_cell_angle_gamma 73.300(10)
_cell_formula_units_Z 2
_cell_length_a 8.568(2)
_cell_length_b 12.697(2)
_cell_length_c 7.1759(6)
_cell_measurement_reflns_used 25
_cell_measurement_temperature 296
_cell_measurement_theta_max 24.85
_cell_measurement_theta_min 13.45
_cell_volume 709.1(2)
_diffrn_measurement_device 'Rigaku AFC-5R'
_diffrn_measurement_method \w-2\q
_diffrn_radiation_type MoK\a
_diffrn_radiation_wavelength 0.71069
_diffrn_reflns_av_R_equivalents 0.010
_diffrn_reflns_limit_h_max 11
_diffrn_reflns_limit_h_min 0
_diffrn_reflns_limit_k_max 15
_diffrn_reflns_limit_k_min -15
_diffrn_reflns_limit_l_max 8
_diffrn_reflns_limit_l_min -9
_diffrn_reflns_number 3479
_diffrn_reflns_theta_max 27.5
_diffrn_standards_decay_% none
_diffrn_standards_interval_count 150
_diffrn_standards_number 3
_exptl_absorpt_coefficient_mu 1.921
_exptl_absorpt_correction_T_max 1.04
_exptl_absorpt_correction_T_min 0.97
_exptl_absorpt_correction_type 'refdelf (DIFABS; Walker & Stuart, 1983)'
_exptl_crystal_colour colorless
_exptl_crystal_density_diffrn 1.918
_exptl_crystal_density_meas 1.909(8)
_exptl_crystal_description needle
_exptl_crystal_size_max 0.45
_exptl_crystal_size_mid 0.20
_exptl_crystal_size_min 0.15
_refine_diff_density_max 0.32
_refine_diff_density_min -0.35
_refine_ls_extinction_method none
_refine_ls_goodness_of_fit_obs 1.27
_refine_ls_hydrogen_treatment noref
_refine_ls_number_parameters 172
_refine_ls_number_reflns 2924
_refine_ls_R_factor_obs 0.022
_refine_ls_shift/esd_max 0.001
_refine_ls_structure_factor_coef Fsqd
_refine_ls_weighting_details 'w = 4F~o~^2^/\s^2^(F~o~^2^)'
_refine_ls_weighting_scheme calc
_refine_ls_wR_factor_obs 0.030
_reflns_number_observed 2924
_reflns_number_total 3263
_reflns_observed_criterion I>3\s(I)
_cod_data_source_file hu1089.cif
_cod_data_source_block hu1089_structure_1_of_1
_cod_depositor_comments
;
The following automatic conversions were performed:

'_refine_ls_weighting_scheme' value 'w = 4F~o~^2^/\s^2^(F~o~^2^)' was
changed to 'calc'. New tag '_refine_ls_weighting_details' was
created. The value of the new tag was set to 'w =
4F~o~^2^/\s^2^(F~o~^2^)'.

Automatic conversion script
Id: cif_fix_values 3143 2015-03-26 13:38:13Z robertas 
;
_cod_original_cell_volume 709.2(2)
_cod_original_formula_sum 'C8 H14 Cd1 Cl2 N6 O2'
_cod_database_code 2010468

loop_
_symmetry_equiv_pos_as_xyz
x,y,z
-x,-y,-z

loop_
_atom_site_label
_atom_site_fract_x
_atom_site_fract_y
_atom_site_fract_z
Cd(1) .23065(2) .768970(10) .23694(2)
Cl(1) .05457(9) .76988(7) .44870(10)
Cl(2) .12580(10) .68753(6) -.09785(9)
O(1) .5943(3) .6506(2) .1291(3)
O(1') .3022(3) .9883(2) .5328(3)
N(1) .7052(3) .5836(2) .6079(3)
N(1') .2762(3) 1.0805(2) .0951(3)
N(2) .4477(3) .6506(2) .6938(3)
N(2') .2130(3) .9309(2) -.1369(3)
N(3) .4784(3) .6674(2) .3873(3)
N(3') .2460(3) .9340(2) .2005(3)
C(1) .6066(3) .6342(2) .2955(4)
C(1') .2818(3) 1.0065(2) .3648(3)
C(2) .7651(3) .5773(2) .4351(4)
C(2') .2964(4) 1.1097(2) .3054(3)
C(3) .8066(3) .5304(2) .7808(4)
C(3') .2929(4) 1.1509(2) -.0306(4)
C(4) .5426(3) .6337(2) .5699(3)
C(4') .2431(3) .9816(2) .0441(3)
H(1) .4920 .6438 .8201
H(1') .2279 .9611 -.2570
H(2) .3321 .6788 .6666
H(2') .1797 .8641 -.1601
H(2'1) .2156 1.1566 .3221
H(3'1) .2869 1.1148 -.1612
H(2'2) .4123 1.1261 .3739
H(3'2) .2250 1.2185 -.0069
H(3'3) .3998 1.1722 .0344
H(21) .7905 .5044 .3686
H(22) .8229 .6164 .4591
H(31) .8551 .4685 .7362
H(32) .8565 .5689 .8413
H(33) .7328 .5266 .8676

loop_
_geom_angle_atom_site_label_1
_geom_angle_atom_site_label_2
_geom_angle_atom_site_label_3
_geom_angle
_geom_angle_publ_flag
Cl(1) Cd(1) Cl(2) 111.95(3) yes
Cl(1) Cd(1) N(3) 101.76(5) yes
Cl(1) Cd(1) N(3') 115.10(6) yes
Cl(2) Cd(1) N(3) 112.33(6) yes
Cl(2) Cd(1) N(3') 103.76(5) yes
N(3) Cd(1) N(3') 112.28(8) yes
C(2) N(1) C(3) 123.7(2) yes
C(2) N(1) C(4) 108.8(2) yes
C(3) N(1) C(4) 127.1(2) yes
C(2') N(1') C(3') 123.5(2) yes
C(2') N(1') C(4') 108.7(2) yes
C(3') N(1') C(4') 127.8(2) yes
C(4) N(2) H(1) 121.86 no
C(4) N(2) H(2) 126.16 no
H(1) N(2) H(2) 111.51 no
C(4') N(2') H(1') 122.86 no
C(4') N(2') H(2') 118.57 no
H(1') N(2') H(2') 118.54 no
Cd(1) N(3) C(1) 119.2(2) yes
N(1) C(4) N(2) 124.5(2) yes
N(1) C(4) N(3) 113.7(2) yes
N(2) C(4) N(3) 121.8(2) yes
Cd(1) N(3) C(4) 133.6(2) yes
C(1) N(3) C(4) 107.0(2) yes
Cd(1) N(3') C(1') 118.2(2) yes
Cd(1) N(3') C(4') 134.1(2) yes
C(1') N(3') C(4') 107.3(2) yes
O(1) C(1) N(3) 124.9(2) yes
O(1) C(1) C(2) 126.1(2) yes
N(3) C(1) C(2) 109.0(2) yes
O(1') C(1') N(3') 124.9(2) yes
O(1') C(1') C(2') 126.2(2) yes
N(3') C(1') C(2') 108.8(2) yes
N(1) C(2) C(1) 101.5(2) yes
N(1) C(2) H(21) 113.72 no
N(1) C(2) H(22) 107.92 no
C(1) C(2) H(21) 102.92 no
C(1) C(2) H(22) 104.48 no
H(21) C(2) H(22) 123.40 no
N(1') C(2') C(1') 101.8(2) yes
N(1') C(4') N(2') 124.9(2) yes
N(1') C(4') N(3') 113.2(2) yes
N(2') C(4') N(3') 121.9(2) yes
N(1') C(2') H(2'1) 107.92 no
N(1') C(2') H(2'2) 111.20 no
C(1') C(2') H(2'1) 106.06 no
C(1') C(2') H(2'2) 111.50 no
H(2'1) C(2') H(2'2) 117.11 no
N(1) C(3) H(31) 104.30 no
N(1) C(3) H(32) 105.82 no
N(1) C(3) H(33) 110.98 no
H(31) C(3) H(32) 119.50 no
H(31) C(3) H(33) 112.88 no
H(32) C(3) H(33) 103.19 no
N(1') C(3') H(3'1) 111.51 no
N(1') C(3') H(3'2) 106.72 no
N(1') C(3') H(3'3) 105.78 no
H(3'1) C(3') H(3'2) 121.05 no

loop_
_geom_bond_atom_site_label_1
_geom_bond_atom_site_label_2
_geom_bond_site_symmetry_1
_geom_bond_site_symmetry_2
_geom_bond_distance
_geom_bond_publ_flag
Cd(1) Cl(1) . . 2.4334(7) yes
Cd(1) Cl(2) . . 2.4359(7) yes
Cd(1) N(3) . . 2.226(2) yes
Cd(1) N(3') . . 2.207(2) yes
O(1) C(1) . . 1.221(3) yes
O(1') C(1') . . 1.224(3) yes
N(1) C(2) . . 1.456(3) yes
N(1) C(3) . . 1.451(3) yes
N(1) C(4) . . 1.325(3) yes
N(1') C(2') . . 1.452(3) yes
N(1') C(3') . . 1.449(3) yes
N(1') C(4') . . 1.324(3) yes
N(2) C(4) . . 1.322(3) yes
N(2) H(1) . . 0.884 no
N(2) H(2) . . 0.926 no
N(2') C(4') . . 1.318(3) yes
N(2') H(1') . . 1.063 no
N(2') H(2') . . 0.941 no
N(3) C(1) . . 1.367(3) yes
N(3) C(4) . . 1.365(3) yes
N(3') C(1') . . 1.362(3) yes
N(3') C(4') . . 1.367(3) yes
C(1) C(2) . . 1.513(4) yes
C(1') C(2') . . 1.503(4) yes
C(2) H(21) . . 0.951 no
C(2) H(22) . . 0.761 no
C(2') H(2'1) . . 0.795 no
C(2') H(2'2) . . 1.031 no
C(3) H(31) . . 0.828 no
C(3) H(32) . . 0.733 no
C(3) H(33) . . 1.026 no
C(3') H(3'1) . . 0.952 no
C(3') H(3'2) . . 0.905 no
C(3') H(3'3) . . 0.985 no

loop_
_geom_torsion_atom_site_label_1
_geom_torsion_atom_site_label_2
_geom_torsion_atom_site_label_3
_geom_torsion_atom_site_label_4
_geom_torsion
_geom_torsion_publ_flag
Cd(1) N(3) C(1) O(1) -4.4(4) no
Cd(1) N(3) C(1) C(2) 174.2(2) no
Cd(1) N(3) C(4) N(1) -172.7(2) no
Cd(1) N(3) C(4) N(2) 7.5(4) no
Cd(1) N(3') C(1') O(1') -2.0(4) no
Cd(1) N(3') C(1') C(2') 176.5(2) no
Cd(1) N(3') C(4') N(1') -172.4(2) no
Cd(1) N(3') C(4') N(2') 6.4(4) no
Cl(1) Cd(1) N(3) C(1) 170.5(2) no
Cl(1) Cd(1) N(3) C(4) -15.3(2) no
Cl(1) Cd(1) N(3') C(1') 49.5(2) no
Cl(1) Cd(1) N(3') C(4') -138.0(2) no
Cl(2) Cd(1) N(3) C(1) 50.6(2) no
Cl(2) Cd(1) N(3) C(4) -135.2(2) no
Cl(2) Cd(1) N(3') C(1') 172.2(2) no
Cl(2) Cd(1) N(3') C(4') -15.4(3) no
O(1) C(1) N(3) C(4) -180.0(3) no
O(1) C(1) C(2) N(1) 179.0(3) no
O(1') C(1') N(3') C(4') -176.3(3) no
O(1') C(1') C(2') N(1') 174.6(3) no
N(1) C(2) C(1) N(3) 0.5(3) no
N(1) C(4) N(3) C(1) 2.0(3) no
N(1') C(2') C(1') N(3') -3.8(3) no
N(1') C(4') N(3') C(1') 0.6(3) no
N(2) C(4) N(1) C(2) 178.2(2) no
N(2) C(4) N(1) C(3) 5.4(4) no
N(2) C(4) N(3) C(1) -177.9(2) no
N(2') C(4') N(1') C(2') 178.0(3) no
N(2') C(4') N(1') C(3') -2.6(5) no
N(2') C(4') N(3') C(1') 179.4(2) no
N(3) Cd(1) N(3') C(1') -66.3(2) no
N(3) Cd(1) N(3') C(4') 106.2(2) no
N(3) C(4) N(1) C(2) -1.7(3) no
N(3) C(4) N(1) C(3) -174.5(2) no
N(3') Cd(1) N(3) C(1) -65.9(2) no
N(3') Cd(1) N(3) C(4) 108.3(2) no
N(3') C(4') N(1') C(2') -3.2(3) no
N(3') C(4') N(1') C(3') 176.2(3) no
C(1) C(2) N(1) C(3) 173.8(2) no
C(1) C(2) N(1) C(4) 0.7(3) no
C(1') C(2') N(1') C(3') -175.3(2) no
C(1') C(2') N(1') C(4') 4.1(3) no
C(2) C(1) N(3) C(4) -1.4(3) no
C(2') C(1') N(3') C(4') 2.2(3) no
